data_4112368
loop_
_publ_author_name
'Dario Braga'
'Shuang Chen'
'Heather Filson'
'Lucia Maini'
'Matthew R. Netherton'
'Brian O. Patrick'
'John R. Scheffer'
'Carl Scott'
'Wujiong Xia'

_publ_contact_author_address
;
   Department of Chemistry
   The University of British Columbia
   2036 Main Mall
   Vancouver, BC V6T 1Z1
;
_publ_contact_author_email ' scheffer@chem.ubc.ca '
_publ_contact_author_fax ' 604-822-2847 '
_publ_contact_author_name ' Dr John R. Scheffer'
_publ_contact_author_phone ' 604-822-3496 '
_publ_section_title
;
 1,4-Hydroxybiradical Behavior Revealed through Crystal
 Structure-Solid-State Reactivity Correlations
;
_journal_name_full 'Journal of the American Chemical Society'
_journal_page_first 3511
_journal_page_last 3520
_journal_paper_doi 10.1021/ja039076w
_journal_volume 126
_journal_year 2004
_chemical_formula_sum 'C18 H22 O'
_chemical_formula_weight 254.36
_chemical_melting_point 342(1)
_chemical_name_systematic
; 
 ? 
;
_space_group_IT_number 61
_symmetry_cell_setting orthorhombic
_symmetry_space_group_name_Hall '-P 2ac 2ab'
_symmetry_space_group_name_H-M 'P b c a'
_atom_sites_solution_hydrogens geom
_atom_sites_solution_primary direct
_atom_sites_solution_secondary difmap
_audit_creation_method SHELXL-97
_cell_angle_alpha 90.00
_cell_angle_beta 90.00
_cell_angle_gamma 90.00
_cell_formula_units_Z 8
_cell_length_a 7.9570(2)
_cell_length_b 14.1777(4)
_cell_length_c 24.8445(6)
_cell_measurement_temperature 293(2)
_cell_volume 2802.76(13)
_computing_structure_refinement 'SHELXL-97 (Sheldrick, 1997)'
_computing_structure_solution 'SHELXS-97 (Sheldrick, 1990)'
_diffrn_ambient_temperature 293(2)
_diffrn_measured_fraction_theta_full 0.946
_diffrn_measured_fraction_theta_max 0.946
_diffrn_radiation_monochromator graphite
_diffrn_radiation_source 'fine-focus sealed tube'
_diffrn_radiation_type MoK\a
_diffrn_radiation_wavelength 0.71073
_diffrn_reflns_av_R_equivalents 0.0875
_diffrn_reflns_av_sigmaI/netI 0.0525
_diffrn_reflns_limit_h_max 11
_diffrn_reflns_limit_h_min -11
_diffrn_reflns_limit_k_max 21
_diffrn_reflns_limit_k_min -20
_diffrn_reflns_limit_l_max 36
_diffrn_reflns_limit_l_min -24
_diffrn_reflns_number 33478
_diffrn_reflns_theta_full 32.67
_diffrn_reflns_theta_max 32.67
_diffrn_reflns_theta_min 1.64
_exptl_absorpt_coefficient_mu 0.072
_exptl_absorpt_correction_T_max 1.000000
_exptl_absorpt_correction_T_min 0.449485
_exptl_absorpt_correction_type Sadabs
_exptl_crystal_colour colourless
_exptl_crystal_density_diffrn 1.206
_exptl_crystal_description prism
_exptl_crystal_F_000 1104
_exptl_crystal_size_max 0.26
_exptl_crystal_size_mid 0.26
_exptl_crystal_size_min 0.24
_refine_diff_density_max 0.265
_refine_diff_density_min -0.231
_refine_diff_density_rms 0.051
_refine_ls_extinction_coef 0.0116(18)
_refine_ls_extinction_expression Fc^*^=kFc[1+0.001xFc^2^\l^3^/sin(2\q)]^-1/4^
_refine_ls_extinction_method SHELXL
_refine_ls_goodness_of_fit_ref 1.052
_refine_ls_hydrogen_treatment mixed
_refine_ls_matrix_type full
_refine_ls_number_parameters 167
_refine_ls_number_reflns 4857
_refine_ls_number_restraints 0
_refine_ls_restrained_S_all 1.052
_refine_ls_R_factor_all 0.1050
_refine_ls_R_factor_gt 0.0551
_refine_ls_shift/su_max 0.000
_refine_ls_shift/su_mean 0.000
_refine_ls_structure_factor_coef Fsqd
_refine_ls_weighting_details 'calc w=1/[\s^2^(Fo^2^)+(0.0883P)^2^+0.0310P] where P=(Fo^2^+2Fc^2^)/3'
_refine_ls_weighting_scheme calc
_refine_ls_wR_factor_gt 0.1494
_refine_ls_wR_factor_ref 0.1743
_reflns_number_gt 2770
_reflns_number_total 4857
_reflns_threshold_expression >2sigma(I)
_cod_data_source_file ja039076wsi20031015_043604_14.cif
_cod_data_source_block 16d
_cod_database_code 4112368

loop_
_symmetry_equiv_pos_as_xyz
'x, y, z'
'-x+1/2, -y, z+1/2'
'-x, y+1/2, -z+1/2'
'x+1/2, -y+1/2, -z'
'-x, -y, -z'
'x-1/2, y, -z-1/2'
'x, -y-1/2, z-1/2'
'-x-1/2, y-1/2, z'

loop_
_atom_site_label
_atom_site_type_symbol
_atom_site_fract_x
_atom_site_fract_y
_atom_site_fract_z
_atom_site_U_iso_or_equiv
_atom_site_adp_type
_atom_site_occupancy
_atom_site_symmetry_multiplicity
_atom_site_calc_flag
_atom_site_refinement_flags
O1 O 1.05966(12) -0.03437(6) 0.61443(5) 0.0617(3) Uani 1 1 d .
C1 C 0.70875(17) -0.05513(9) 0.59838(6) 0.0494(3) Uani 1 1 d .
H1A H 0.7511 -0.0802 0.5642 0.059 Uiso 1 1 calc R
C2 C 0.73842(19) -0.11940(9) 0.64723(7) 0.0596(4) Uani 1 1 d .
H2A H 0.8471 -0.1502 0.6451 0.072 Uiso 1 1 calc R
H2B H 0.6514 -0.1671 0.6500 0.072 Uiso 1 1 calc R
C3 C 0.7314(2) -0.05056(10) 0.69529(7) 0.0618(4) Uani 1 1 d .
H3A H 0.6466 -0.0697 0.7211 0.074 Uiso 1 1 calc R
H3B H 0.8394 -0.0466 0.7133 0.074 Uiso 1 1 calc R
C4 C 0.68528(17) 0.04308(9) 0.66881(6) 0.0494(3) Uani 1 1 d .
H4A H 0.7059 0.0988 0.6912 0.059 Uiso 1 1 calc R
C5 C 0.50461(19) 0.03405(12) 0.64792(8) 0.0681(5) Uani 1 1 d .
H5A H 0.4595 0.0952 0.6381 0.082 Uiso 1 1 calc R
H5B H 0.4322 0.0057 0.6748 0.082 Uiso 1 1 calc R
C6 C 0.52106(19) -0.03010(11) 0.59832(8) 0.0681(5) Uani 1 1 d .
H6A H 0.4519 -0.0861 0.6019 0.082 Uiso 1 1 calc R
H6B H 0.4898 0.0030 0.5657 0.082 Uiso 1 1 calc R
C7 C 0.78910(14) 0.03967(7) 0.61606(5) 0.0367(3) Uani 1 1 d .
C8 C 0.75826(10) 0.12398(5) 0.57820(3) 0.0459(3) Uani 1 1 d .
H8A H 0.6385 0.1287 0.5714 0.055 Uiso 1 1 calc R
H8B H 0.7926 0.1812 0.5966 0.055 Uiso 1 1 calc R
C9 C 0.84977(10) 0.11924(5) 0.52394(3) 0.0545(4) Uani 1 1 d R
H9A H 0.7705 0.1362 0.4959 0.065 Uiso 1 1 calc R
H9B H 0.8830 0.0543 0.5177 0.065 Uiso 1 1 calc R
C10 C 1.00643(10) 0.18201(5) 0.51770(3) 0.0546(4) Uani 1 1 d R
H10A H 1.0370 0.1833 0.4799 0.065 Uiso 1 1 calc R
H10B H 0.9761 0.2458 0.5279 0.065 Uiso 1 1 calc R
C11 C 1.16243(17) 0.15322(9) 0.55021(6) 0.0500(3) Uani 1 1 d .
H11A H 1.1783 0.0857 0.5465 0.060 Uiso 1 1 calc R
H11B H 1.2600 0.1839 0.5347 0.060 Uiso 1 1 calc R
C12 C 1.15524(15) 0.17691(8) 0.60897(5) 0.0417(3) Uani 1 1 d .
C13 C 1.23834(17) 0.25636(9) 0.62861(7) 0.0514(4) Uani 1 1 d .
H13A H 1.3001 0.2934 0.6049 0.062 Uiso 1 1 calc R
C14 C 1.2318(2) 0.28133(10) 0.68160(7) 0.0625(4) Uani 1 1 d .
H14A H 1.2888 0.3346 0.6935 0.075 Uiso 1 1 calc R
C15 C 1.1409(2) 0.22767(11) 0.71740(7) 0.0656(4) Uani 1 1 d .
H15A H 1.1366 0.2444 0.7536 0.079 Uiso 1 1 calc R
C16 C 1.05554(19) 0.14847(9) 0.69926(6) 0.0530(4) Uani 1 1 d .
H16A H 0.9927 0.1126 0.7233 0.064 Uiso 1 1 calc R
C17 C 1.06353(15) 0.12265(8) 0.64565(5) 0.0398(3) Uani 1 1 d .
C18 C 0.97686(15) 0.03452(7) 0.62549(5) 0.0380(3) Uani 1 1 d .

loop_
_atom_site_aniso_label
_atom_site_aniso_U_11
_atom_site_aniso_U_22
_atom_site_aniso_U_33
_atom_site_aniso_U_23
_atom_site_aniso_U_13
_atom_site_aniso_U_12
O1 0.0461(5) 0.0344(5) 0.1045(9) -0.0029(5) 0.0024(5) 0.0095(4)
C1 0.0497(7) 0.0404(6) 0.0581(9) -0.0071(6) -0.0006(6) -0.0080(5)
C2 0.0593(9) 0.0368(7) 0.0827(12) 0.0083(7) 0.0058(7) -0.0065(6)
C3 0.0658(9) 0.0606(9) 0.0590(10) 0.0159(7) 0.0064(7) -0.0055(7)
C4 0.0493(7) 0.0460(7) 0.0528(9) -0.0024(6) 0.0082(6) 0.0042(5)
C5 0.0417(7) 0.0710(10) 0.0917(14) 0.0083(9) 0.0131(7) 0.0043(7)
C6 0.0482(8) 0.0682(10) 0.0878(13) 0.0049(8) -0.0107(8) -0.0151(7)
C7 0.0377(6) 0.0292(5) 0.0432(7) -0.0003(4) -0.0014(5) 0.0021(4)
C8 0.0442(7) 0.0400(6) 0.0535(9) 0.0060(5) -0.0072(6) 0.0053(5)
C9 0.0637(9) 0.0545(8) 0.0452(9) 0.0061(6) -0.0143(6) -0.0046(6)
C10 0.0642(9) 0.0545(7) 0.0450(8) 0.0080(6) 0.0000(6) -0.0034(7)
C11 0.0487(7) 0.0470(7) 0.0545(9) 0.0030(6) 0.0076(6) -0.0029(5)
C12 0.0384(6) 0.0341(6) 0.0526(8) 0.0039(5) -0.0067(5) 0.0031(4)
C13 0.0493(7) 0.0369(6) 0.0682(10) 0.0079(6) -0.0113(6) -0.0052(5)
C14 0.0735(10) 0.0414(7) 0.0725(12) -0.0002(7) -0.0271(8) -0.0102(7)
C15 0.0892(12) 0.0562(9) 0.0515(10) -0.0047(7) -0.0241(8) -0.0043(8)
C16 0.0659(9) 0.0482(7) 0.0448(8) 0.0066(6) -0.0128(6) -0.0050(6)
C17 0.0400(6) 0.0328(5) 0.0467(8) 0.0042(5) -0.0100(5) 0.0028(4)
C18 0.0404(6) 0.0293(5) 0.0443(7) 0.0049(4) -0.0008(5) 0.0027(4)

loop_
_atom_type_symbol
_atom_type_description
_atom_type_scat_dispersion_real
_atom_type_scat_dispersion_imag
_atom_type_scat_source
C C 0.0033 0.0016 'International Tables Vol C Tables 4.2.6.8 and 6.1.1.4'
H H 0.0000 0.0000 'International Tables Vol C Tables 4.2.6.8 and 6.1.1.4'
O O 0.0106 0.0060 'International Tables Vol C Tables 4.2.6.8 and 6.1.1.4'

loop_
_geom_angle_atom_site_label_1
_geom_angle_atom_site_label_2
_geom_angle_atom_site_label_3
_geom_angle
C6 C1 C2 106.71(13)
C6 C1 C7 101.59(11)
C2 C1 C7 103.11(11)
C1 C2 C3 103.33(11)
C4 C3 C2 103.02(12)
C3 C4 C5 107.37(12)
C3 C4 C7 102.07(10)
C5 C4 C7 102.18(12)
C4 C5 C6 103.93(12)
C1 C6 C5 102.64(13)
C18 C7 C8 106.80(9)
C18 C7 C4 113.36(11)
C8 C7 C4 114.03(9)
C18 C7 C1 114.11(9)
C8 C7 C1 115.69(10)
C4 C7 C1 92.68(10)
C9 C8 C7 115.28(5)
C8 C9 C10 116.6
C11 C10 C9 116.60(6)
C12 C11 C10 114.94(10)
C13 C12 C17 117.64(13)
C13 C12 C11 120.25(12)
C17 C12 C11 122.10(11)
C14 C13 C12 121.95(14)
C13 C14 C15 120.03(13)
C14 C15 C16 119.66(16)
C17 C16 C15 120.31(14)
C16 C17 C12 120.40(11)
C16 C17 C18 121.11(11)
C12 C17 C18 118.47(11)
O1 C18 C17 119.59(11)
O1 C18 C7 122.77(11)
C17 C18 C7 117.47(9)

loop_
_geom_bond_atom_site_label_1
_geom_bond_atom_site_label_2
_geom_bond_distance
O1 C18 1.2098(14)
C1 C6 1.535(2)
C1 C2 1.536(2)
C1 C7 1.5518(16)
C2 C3 1.543(2)
C3 C4 1.5264(19)
C4 C5 1.534(2)
C4 C7 1.5499(19)
C5 C6 1.537(3)
C7 C18 1.5141(16)
C7 C8 1.5408(13)
C8 C9 1.5336
C9 C10 1.5394
C10 C11 1.5362(15)
C11 C12 1.4992(19)
C12 C13 1.3944(17)
C12 C17 1.3982(17)
C13 C14 1.364(2)
C14 C15 1.376(2)
C15 C16 1.387(2)
C16 C17 1.3827(19)
C17 C18 1.5125(16)

loop_
_cod_related_entry_id
_cod_related_entry_database
_cod_related_entry_code
1 ChemSpider 4052495
